data_4130847
loop_
_publ_author_name
'Liu, Chong'
'Zeng, Chenjie'
'Luo, Tian-Yi'
'Merg, Andrea D.'
'Jin, Rongchao'
'Rosi, Nathaniel L.'

_publ_section_title
;
 Establishing Porosity Gradients within Metal-Organic Frameworks Using
 Partial Postsynthetic Ligand Exchange.
;
_journal_issue 37
_journal_name_full 'Journal of the American Chemical Society'
_journal_page_first 12045
_journal_page_last 12048
_journal_paper_doi 10.1021/jacs.6b07445
_journal_volume 138
_journal_year 2016
_chemical_formula_sum 'C24 H17 N O6'
_chemical_formula_weight 415.39
_space_group_IT_number 14
_space_group_name_Hall '-P 2ybc'
_space_group_name_H-M_alt 'P 1 21/c 1'
_symmetry_cell_setting monoclinic
_symmetry_space_group_name_H-M 'P 1 21/c 1'
_atom_sites_solution_hydrogens geom
_atom_sites_solution_primary direct
_atom_sites_solution_secondary difmap
_audit_creation_method SHELXL-97
_cell_angle_alpha 90.00
_cell_angle_beta 93.439(5)
_cell_angle_gamma 90.00
_cell_formula_units_Z 4
_cell_length_a 7.4170(4)
_cell_length_b 10.5890(6)
_cell_length_c 25.5745(16)
_cell_measurement_reflns_used 4068
_cell_measurement_temperature 240(2)
_cell_measurement_theta_max 52.680
_cell_measurement_theta_min 3.463
_cell_volume 2005.0(2)
_computing_cell_refinement 'BRUKER APEX II'
_computing_data_collection 'BRUKER APEX II'
_computing_data_reduction 'BRUKER APEX II'
_computing_molecular_graphics SHELXTL
_computing_publication_material SHELXTL
_computing_structure_refinement 'SHELXL-97 (Sheldrick, 2008)'
_computing_structure_solution 'SHELXS-97 (Sheldrick, 2008)'
_diffrn_ambient_temperature 240(2)
_diffrn_measured_fraction_theta_full 0.990
_diffrn_measured_fraction_theta_max 0.990
_diffrn_measurement_device_type 'Bruker APEX II CCD'
_diffrn_measurement_method 'phi and omega scans'
_diffrn_radiation_monochromator graphite
_diffrn_radiation_source 'IMuS micro-focus x-ray source'
_diffrn_radiation_type CuK\a
_diffrn_radiation_wavelength 1.54178
_diffrn_reflns_av_R_equivalents 0.0531
_diffrn_reflns_av_sigmaI/netI 0.0430
_diffrn_reflns_limit_h_max 7
_diffrn_reflns_limit_h_min -7
_diffrn_reflns_limit_k_max 10
_diffrn_reflns_limit_k_min -10
_diffrn_reflns_limit_l_max 26
_diffrn_reflns_limit_l_min -26
_diffrn_reflns_number 8883
_diffrn_reflns_theta_full 52.80
_diffrn_reflns_theta_max 52.80
_diffrn_reflns_theta_min 3.46
_exptl_absorpt_coefficient_mu 0.831
_exptl_absorpt_correction_T_max 0.9917
_exptl_absorpt_correction_T_min 0.8648
_exptl_absorpt_correction_type multi-scan
_exptl_absorpt_process_details 'Bruker SADABS'
_exptl_crystal_colour yellow
_exptl_crystal_density_diffrn 1.376
_exptl_crystal_density_method 'not measured'
_exptl_crystal_description plate
_exptl_crystal_F_000 864
_exptl_crystal_size_max 0.18
_exptl_crystal_size_mid 0.08
_exptl_crystal_size_min 0.01
_refine_diff_density_max 0.655
_refine_diff_density_min -0.282
_refine_diff_density_rms 0.080
_refine_ls_extinction_method none
_refine_ls_goodness_of_fit_ref 1.538
_refine_ls_hydrogen_treatment constr
_refine_ls_matrix_type full
_refine_ls_number_parameters 280
_refine_ls_number_reflns 2293
_refine_ls_number_restraints 0
_refine_ls_restrained_S_all 1.538
_refine_ls_R_factor_all 0.1296
_refine_ls_R_factor_gt 0.0940
_refine_ls_shift/su_max 0.000
_refine_ls_shift/su_mean 0.000
_refine_ls_structure_factor_coef Fsqd
_refine_ls_weighting_details 'calc w=1/[\s^2^(Fo^2^)+(0.1000P)^2^+0.0000P] where P=(Fo^2^+2Fc^2^)/3'
_refine_ls_weighting_scheme calc
_refine_ls_wR_factor_gt 0.2302
_refine_ls_wR_factor_ref 0.2448
_reflns_number_gt 1542
_reflns_number_total 2293
_reflns_threshold_expression >2sigma(I)
_cod_data_source_file ja6b07445_si_003.cif
_cod_data_source_block lc6111_0m_a
_cod_original_sg_symbol_H-M P2(1)/c
_cod_database_code 4130847

loop_
_symmetry_equiv_pos_as_xyz
'x, y, z'
'-x, y+1/2, -z+1/2'
'-x, -y, -z'
'x, -y-1/2, z-1/2'

loop_
_atom_site_label
_atom_site_type_symbol
_atom_site_fract_x
_atom_site_fract_y
_atom_site_fract_z
_atom_site_U_iso_or_equiv
_atom_site_adp_type
_atom_site_occupancy
_atom_site_symmetry_multiplicity
_atom_site_calc_flag
_atom_site_refinement_flags
O3 O 0.0534(5) 0.4073(4) 0.16447(15) 0.0598(12) Uani 1 1 d .
O1 O 0.3794(5) 0.4051(4) 0.87041(15) 0.0671(13) Uani 1 1 d .
O2 O 0.4879(6) 0.5999(5) 0.86961(16) 0.0702(13) Uani 1 1 d .
O4 O 0.1521(6) 0.6067(5) 0.16251(17) 0.0737(14) Uani 1 1 d .
C4 C 0.3382(5) 0.5028(5) 0.67996(19) 0.0300(13) Uani 1 1 d .
C1 C 0.3924(5) 0.5051(5) 0.7891(2) 0.0356(14) Uani 1 1 d .
C15 C 0.1747(6) 0.4964(5) 0.3539(2) 0.0391(15) Uani 1 1 d .
C18 C 0.1312(5) 0.5038(5) 0.2448(2) 0.0335(13) Uani 1 1 d .
C7 C 0.3102(6) 0.5018(5) 0.6233(2) 0.0370(14) Uani 1 1 d .
C3 C 0.4154(6) 0.6074(5) 0.7064(2) 0.0365(14) Uani 1 1 d .
H3A H 0.4485 0.6786 0.6872 0.044 Uiso 1 1 calc R
N1 N 0.1894(8) 0.7294(6) 0.5154(2) 0.0643(15) Uani 1 1 d .
C5 C 0.2893(6) 0.3994(5) 0.7102(2) 0.0375(14) Uani 1 1 d .
H5A H 0.2372 0.3281 0.6935 0.045 Uiso 1 1 calc R
C10 C 0.2555(6) 0.5013(6) 0.5126(2) 0.0412(15) Uani 1 1 d .
C19 C 0.0814(6) 0.3969(5) 0.2720(2) 0.0370(13) Uani 1 1 d .
H19A H 0.0312 0.3274 0.2534 0.044 Uiso 1 1 calc R
C2 C 0.4429(6) 0.6068(5) 0.7594(2) 0.0341(13) Uani 1 1 d .
H2A H 0.4974 0.6772 0.7763 0.041 Uiso 1 1 calc R
C6 C 0.3154(6) 0.3999(5) 0.7632(2) 0.0345(13) Uani 1 1 d .
H6A H 0.2816 0.3293 0.7826 0.041 Uiso 1 1 calc R
C20 C 0.1047(6) 0.3913(5) 0.3258(2) 0.0365(14) Uani 1 1 d .
H20A H 0.0740 0.3176 0.3437 0.044 Uiso 1 1 calc R
C16 C 0.2197(6) 0.6050(5) 0.3260(2) 0.0396(14) Uani 1 1 d .
H16A H 0.2649 0.6764 0.3442 0.047 Uiso 1 1 calc R
C17 C 0.1985(6) 0.6076(5) 0.2732(2) 0.0407(15) Uani 1 1 d .
H17A H 0.2299 0.6811 0.2552 0.049 Uiso 1 1 calc R
C22 C 0.1142(7) 0.5143(7) 0.1871(3) 0.0504(16) Uani 1 1 d .
C21 C 0.4250(7) 0.5112(7) 0.8461(2) 0.0475(15) Uani 1 1 d .
C14 C 0.2005(6) 0.4939(5) 0.4097(2) 0.0443(15) Uani 1 1 d .
C8 C 0.2644(7) 0.6118(6) 0.5957(2) 0.0501(16) Uani 1 1 d .
H8A H 0.2507 0.6878 0.6141 0.060 Uiso 1 1 calc R
C9 C 0.2386(7) 0.6108(6) 0.5414(2) 0.0542(17) Uani 1 1 d .
O6 O 0.2748(8) 0.7622(6) 0.4787(2) 0.113(2) Uani 1 1 d .
O5 O 0.0683(9) 0.7902(6) 0.5321(3) 0.126(2) Uani 1 1 d .
C13 C 0.2272(7) 0.4981(7) 0.4559(3) 0.0640(19) Uani 1 1 d .
C12 C 0.3261(7) 0.3934(6) 0.5937(3) 0.0551(17) Uani 1 1 d .
H12A H 0.3564 0.3174 0.6111 0.066 Uiso 1 1 calc R
C11 C 0.2994(7) 0.3920(6) 0.5400(3) 0.0598(18) Uani 1 1 d .
H11A H 0.3113 0.3157 0.5218 0.072 Uiso 1 1 calc R
C24 C 0.0387(9) 0.4080(8) 0.1076(3) 0.082(2) Uani 1 1 d .
H24A H -0.0055 0.3267 0.0950 0.124 Uiso 1 1 calc R
H24B H 0.1564 0.4241 0.0945 0.124 Uiso 1 1 calc R
H24C H -0.0448 0.4737 0.0955 0.124 Uiso 1 1 calc R
C23 C 0.4115(11) 0.4034(8) 0.9266(3) 0.097(3) Uani 1 1 d .
H23A H 0.3744 0.3225 0.9401 0.145 Uiso 1 1 calc R
H23B H 0.3426 0.4703 0.9419 0.145 Uiso 1 1 calc R
H23C H 0.5392 0.4162 0.9355 0.145 Uiso 1 1 calc R

loop_
_atom_site_aniso_label
_atom_site_aniso_U_11
_atom_site_aniso_U_22
_atom_site_aniso_U_33
_atom_site_aniso_U_23
_atom_site_aniso_U_13
_atom_site_aniso_U_12
O3 0.070(2) 0.062(3) 0.047(3) -0.004(2) -0.0058(19) -0.002(2)
O1 0.087(3) 0.062(3) 0.051(3) 0.017(2) -0.003(2) -0.009(2)
O2 0.089(3) 0.059(3) 0.060(3) -0.008(2) -0.012(2) -0.005(3)
O4 0.108(3) 0.053(3) 0.059(3) 0.015(3) -0.001(2) 0.000(3)
C4 0.026(2) 0.026(4) 0.038(3) 0.002(3) 0.002(2) 0.005(2)
C1 0.028(3) 0.031(4) 0.048(4) 0.001(3) 0.001(2) 0.003(2)
C15 0.026(3) 0.043(4) 0.050(4) -0.010(3) 0.008(2) 0.005(2)
C18 0.025(2) 0.032(4) 0.042(3) 0.003(3) -0.002(2) 0.007(2)
C7 0.030(3) 0.018(3) 0.063(4) -0.001(3) 0.006(2) 0.001(2)
C3 0.028(2) 0.019(3) 0.062(4) 0.004(3) 0.004(2) 0.001(2)
N1 0.080(4) 0.052(4) 0.060(4) 0.013(3) -0.004(3) 0.000(3)
C5 0.027(2) 0.024(3) 0.061(4) -0.003(3) 0.004(2) -0.003(2)
C10 0.038(3) 0.044(4) 0.041(4) -0.005(3) 0.002(2) 0.000(3)
C19 0.028(2) 0.026(3) 0.057(4) -0.008(3) 0.002(2) 0.001(2)
C2 0.030(2) 0.029(3) 0.043(4) -0.001(3) 0.000(2) 0.001(2)
C6 0.035(3) 0.022(3) 0.046(4) 0.008(3) 0.006(2) 0.000(2)
C20 0.032(3) 0.030(4) 0.049(4) -0.005(3) 0.008(2) -0.001(2)
C16 0.037(3) 0.032(4) 0.050(4) -0.009(3) 0.003(2) -0.003(2)
C17 0.033(3) 0.023(3) 0.067(4) 0.004(3) 0.005(3) 0.001(2)
C22 0.037(3) 0.048(5) 0.066(5) -0.006(4) -0.002(3) 0.008(3)
C21 0.044(3) 0.041(4) 0.057(4) 0.004(4) 0.000(3) 0.008(3)
C14 0.038(3) 0.053(4) 0.042(4) -0.006(3) 0.006(3) -0.006(3)
C8 0.047(3) 0.049(4) 0.054(4) -0.007(3) 0.004(3) -0.001(3)
C9 0.052(3) 0.053(5) 0.057(4) 0.002(4) -0.002(3) -0.002(3)
O6 0.146(5) 0.104(5) 0.089(4) 0.035(4) 0.014(4) -0.011(4)
O5 0.139(5) 0.085(5) 0.155(6) 0.010(4) 0.018(4) 0.048(4)
C13 0.049(3) 0.073(6) 0.071(5) -0.001(4) 0.010(3) -0.005(3)
C12 0.058(3) 0.044(4) 0.064(5) 0.000(3) 0.007(3) 0.002(3)
C11 0.066(4) 0.050(5) 0.063(5) -0.010(4) 0.004(3) 0.008(3)
C24 0.090(5) 0.099(6) 0.056(5) -0.006(4) -0.010(4) 0.006(4)
C23 0.128(6) 0.105(7) 0.056(5) 0.023(5) -0.005(4) -0.007(5)

loop_
_atom_type_symbol
_atom_type_description
_atom_type_scat_dispersion_real
_atom_type_scat_dispersion_imag
_atom_type_scat_source
C C 0.0181 0.0091 'International Tables Vol C Tables 4.2.6.8 and 6.1.1.4'
H H 0.0000 0.0000 'International Tables Vol C Tables 4.2.6.8 and 6.1.1.4'
N N 0.0311 0.0180 'International Tables Vol C Tables 4.2.6.8 and 6.1.1.4'
O O 0.0492 0.0322 'International Tables Vol C Tables 4.2.6.8 and 6.1.1.4'

loop_
_geom_angle_atom_site_label_1
_geom_angle_atom_site_label_2
_geom_angle_atom_site_label_3
_geom_angle
C22 O3 C24 115.6(5)
C21 O1 C23 116.3(5)
C3 C4 C5 117.6(5)
C3 C4 C7 121.1(5)
C5 C4 C7 121.3(5)
C2 C1 C6 118.5(5)
C2 C1 C21 118.6(5)
C6 C1 C21 123.0(5)
C16 C15 C20 118.7(5)
C16 C15 C14 120.1(5)
C20 C15 C14 121.2(5)
C19 C18 C17 118.6(5)
C19 C18 C22 123.5(5)
C17 C18 C22 117.9(5)
C12 C7 C8 116.4(5)
C12 C7 C4 122.7(5)
C8 C7 C4 121.0(5)
C2 C3 C4 120.7(5)
C2 C3 H3A 119.7
C4 C3 H3A 119.7
O5 N1 O6 123.8(7)
O5 N1 C9 118.0(6)
O6 N1 C9 118.1(6)
C6 C5 C4 121.5(5)
C6 C5 H5A 119.3
C4 C5 H5A 119.3
C9 C10 C11 117.1(5)
C9 C10 C13 122.7(6)
C11 C10 C13 120.2(6)
C20 C19 C18 120.9(5)
C20 C19 H19A 119.6
C18 C19 H19A 119.6
C3 C2 C1 121.5(5)
C3 C2 H2A 119.3
C1 C2 H2A 119.3
C5 C6 C1 120.3(5)
C5 C6 H6A 119.8
C1 C6 H6A 119.8
C19 C20 C15 119.8(5)
C19 C20 H20A 120.1
C15 C20 H20A 120.1
C17 C16 C15 120.6(5)
C17 C16 H16A 119.7
C15 C16 H16A 119.7
C16 C17 C18 121.4(5)
C16 C17 H17A 119.3
C18 C17 H17A 119.3
O4 C22 O3 123.0(6)
O4 C22 C18 125.0(6)
O3 C22 C18 112.0(6)
O2 C21 O1 121.9(6)
O2 C21 C1 124.9(6)
O1 C21 C1 113.2(6)
C13 C14 C15 176.3(6)
C9 C8 C7 120.9(6)
C9 C8 H8A 119.6
C7 C8 H8A 119.6
C10 C9 C8 121.9(6)
C10 C9 N1 120.4(6)
C8 C9 N1 117.8(6)
C14 C13 C10 178.5(6)
C11 C12 C7 122.9(6)
C11 C12 H12A 118.6
C7 C12 H12A 118.6
C10 C11 C12 120.9(6)
C10 C11 H11A 119.6
C12 C11 H11A 119.6
O3 C24 H24A 109.5
O3 C24 H24B 109.5
H24A C24 H24B 109.5
O3 C24 H24C 109.5
H24A C24 H24C 109.5
H24B C24 H24C 109.5
O1 C23 H23A 109.5
O1 C23 H23B 109.5
H23A C23 H23B 109.5
O1 C23 H23C 109.5
H23A C23 H23C 109.5
H23B C23 H23C 109.5

loop_
_geom_bond_atom_site_label_1
_geom_bond_atom_site_label_2
_geom_bond_distance
O3 C22 1.338(7)
O3 C24 1.451(7)
O1 C21 1.337(7)
O1 C23 1.442(7)
O2 C21 1.195(7)
O4 C22 1.205(7)
C4 C3 1.401(7)
C4 C5 1.401(7)
C4 C7 1.452(7)
C1 C2 1.382(7)
C1 C6 1.399(7)
C1 C21 1.465(8)
C15 C16 1.403(7)
C15 C20 1.407(7)
C15 C14 1.429(8)
C18 C19 1.391(7)
C18 C17 1.393(7)
C18 C22 1.477(8)
C7 C12 1.383(8)
C7 C8 1.393(8)
C3 C2 1.360(7)
C3 H3A 0.9400
N1 O5 1.204(7)
N1 O6 1.215(7)
N1 C9 1.458(8)
C5 C6 1.358(7)
C5 H5A 0.9400
C10 C9 1.385(8)
C10 C11 1.383(8)
C10 C13 1.452(10)
C19 C20 1.377(7)
C19 H19A 0.9400
C2 H2A 0.9400
C6 H6A 0.9400
C20 H20A 0.9400
C16 C17 1.351(7)
C16 H16A 0.9400
C17 H17A 0.9400
C14 C13 1.187(8)
C8 C9 1.389(8)
C8 H8A 0.9400
C12 C11 1.376(8)
C12 H12A 0.9400
C11 H11A 0.9400
C24 H24A 0.9700
C24 H24B 0.9700
C24 H24C 0.9700
C23 H23A 0.9700
C23 H23B 0.9700
C23 H23C 0.9700
